data_8106689
loop_
_publ_author_name
'Jia, Guo-Kai'
'Yuan, Lin'
'Yuan, Xian-You'
'Li, Zhong-Yan'

_publ_section_title
;
 Crystal structure of 5-ethyl-2-(p-tolyl)-1,3-dioxane-5-carboxylic acid,
 C14H18O4
;
_journal_issue 5
_journal_name_full 'Zeitschrift f\"ur Kristallographie - New Crystal Structures'
_journal_page_first 819
_journal_page_last 820
_journal_paper_doi 10.1515/ncrs-2017-0061
_journal_volume 232
_journal_year 2017
_chemical_formula_moiety 'C14 H18 O4'
_chemical_formula_sum 'C14 H18 O4'
_chemical_formula_weight 250.30
_space_group_crystal_system monoclinic
_space_group_IT_number 14
_space_group_name_Hall '-P 2yn'
_space_group_name_H-M_alt 'P 1 21/n 1'
_symmetry_Int_Tables_number 14
_cell_angle_alpha 90
_cell_angle_beta 92.238(6)
_cell_angle_gamma 90
_cell_formula_units_Z 4
_cell_length_a 10.763(6)
_cell_length_b 5.941(4)
_cell_length_c 20.310(12)
_cell_measurement_reflns_used 6778
_cell_measurement_temperature 296(2)
_cell_measurement_theta_max 27.43
_cell_measurement_theta_min 2.81
_cell_volume 1297.7(14)
_computing_cell_refinement 'SAINT v8.34A (Bruker, 2013)'
_computing_data_reduction 'SAINT v8.34A (Bruker, 2013)'
_computing_molecular_graphics 'Olex2 (Dolomanov et al., 2009)'
_computing_publication_material 'Olex2 (Dolomanov et al., 2009)'
_computing_structure_refinement 'olex2.refine (Bourhis et al., 2015)'
_computing_structure_solution 'olex2.solve (Bourhis et al., 2015)'
_diffrn_ambient_temperature 296.15
_diffrn_measured_fraction_theta_full 0.9974
_diffrn_measured_fraction_theta_max 0.9974
_diffrn_measurement_device_type 'Bruker APEX-II CCD'
_diffrn_measurement_method '\f and \w scans'
_diffrn_radiation_type 'Mo K\a'
_diffrn_radiation_wavelength 0.71073
_diffrn_reflns_av_R_equivalents 0.0173
_diffrn_reflns_av_unetI/netI 0.0113
_diffrn_reflns_limit_h_max 13
_diffrn_reflns_limit_h_min -13
_diffrn_reflns_limit_k_max 7
_diffrn_reflns_limit_k_min -7
_diffrn_reflns_limit_l_max 26
_diffrn_reflns_limit_l_min -26
_diffrn_reflns_number 13878
_diffrn_reflns_theta_full 25.0086
_diffrn_reflns_theta_max 25.01
_diffrn_reflns_theta_min 2.01
_diffrn_standards_number 0
_exptl_absorpt_coefficient_mu 0.093
_exptl_absorpt_correction_T_max 0.7456
_exptl_absorpt_correction_T_min 0.7013
_exptl_absorpt_correction_type multi-scan
_exptl_absorpt_process_details
;
SADABS-2014/5 (Bruker,2014/5) was used for absorption correction.
wR2(int) was 0.0435 before and 0.0278 after correction.
The Ratio of minimum to maximum transmission is 0.9406.
The \l/2 correction factor is 0.00150.
;
_exptl_crystal_density_diffrn 1.2810
_exptl_crystal_description block
_exptl_crystal_F_000 536.3217
_exptl_crystal_size_max 0.22
_exptl_crystal_size_mid 0.21
_exptl_crystal_size_min 0.20
_refine_diff_density_max 0.2360
_refine_diff_density_min -0.2237
_refine_diff_density_rms 0.0529
_refine_ls_d_res_high 0.8406
_refine_ls_d_res_low 10.1473
_refine_ls_goodness_of_fit_ref 1.0778
_refine_ls_hydrogen_treatment mixed
_refine_ls_matrix_type full
_refine_ls_number_constraints 27
_refine_ls_number_parameters 168
_refine_ls_number_reflns 2273
_refine_ls_number_restraints 0
_refine_ls_restrained_S_all 1.0778
_refine_ls_R_factor_all 0.0527
_refine_ls_R_factor_gt 0.0484
_refine_ls_shift/su_max 0.0000
_refine_ls_shift/su_mean 0.0000
_refine_ls_structure_factor_coef Fsqd
_refine_ls_weighting_details 'w=1/[\s^2^(Fo^2^)+(0.0730P)^2^+0.4018P] where P=(Fo^2^+2Fc^2^)/3'
_refine_ls_weighting_scheme calc
_refine_ls_wR_factor_gt 0.1286
_refine_ls_wR_factor_ref 0.1351
_reflns_Friedel_coverage 0.0
_reflns_limit_h_max 11
_reflns_limit_h_min -12
_reflns_limit_k_max 7
_reflns_limit_k_min 0
_reflns_limit_l_max 24
_reflns_limit_l_min -10
_reflns_number_gt 2041
_reflns_number_total 2273
_reflns_threshold_expression I>=2u(I)
_cod_data_source_file suppl_ncrs-2017-0061_suppl.cif
_cod_data_source_block 1
_cod_original_cell_volume 1297.7(13)
_cod_original_sg_symbol_Hall '-P 2ybc (x-z,y,z)'
_cod_database_code 8106689
_olex2_refinement_description
;
1. Fixed Uiso
 At 1.2 times of:
  All C(H) groups, All C(H,H) groups
 At 1.5 times of:
  All C(H,H,H) groups
2.a Ternary CH refined with riding coordinates:
 C8(H8)
2.b Secondary CH2 refined with riding coordinates:
 C10(H10a,H10b), C9(H9a,H9b), C13(H13a,H13b)
2.c Aromatic/amide H refined with riding coordinates:
 C4(H4a), C6(H6), C3(H3), C7(H7)
2.d Idealised Me refined as rotating group:
 C1(H1a,H1b,H1c), C14(H14a,H14b,H14c)
;
_olex2_submission_special_instructions 'No special instructions were received'

loop_
_space_group_symop_id
_space_group_symop_operation_xyz
1 x,y,z
2 -x+1/2,y+1/2,-z+1/2
3 -x,-y,-z
4 x-1/2,-y-1/2,z-1/2

loop_
_atom_site_label
_atom_site_type_symbol
_atom_site_fract_x
_atom_site_fract_y
_atom_site_fract_z
_atom_site_U_iso_or_equiv
_atom_site_adp_type
_atom_site_occupancy
_atom_site_refinement_flags_posn
O1 O 0.28147(10) 0.47265(19) 0.33843(6) 0.0503(3) Uani 1.000000 .
O2 O 0.41186(10) 0.77926(19) 0.35404(6) 0.0483(3) Uani 1.000000 .
O3 O 0.13556(11) 1.0591(2) 0.46689(7) 0.0592(4) Uani 1.000000 .
O4 O 0.04897(13) 0.7255(2) 0.47766(8) 0.0718(5) Uani 1.000000 .
C5 C 0.44938(14) 0.5226(3) 0.26801(7) 0.0399(4) Uani 1.000000 .
C8 C 0.35260(14) 0.6356(3) 0.30725(7) 0.0417(4) Uani 1.000000 .
H8 H 0.29819(14) 0.7251(3) 0.27763(7) 0.0500(4) Uiso 1.000000 R
C12 C 0.13701(14) 0.8565(3) 0.45894(8) 0.0426(4) Uani 1.000000 .
C4 C 0.49848(15) 0.3151(3) 0.28548(8) 0.0463(4) Uani 1.000000 .
H4a H 0.47049(15) 0.2408(3) 0.32237(8) 0.0556(5) Uiso 1.000000 R
C11 C 0.24162(13) 0.7340(3) 0.42715(7) 0.0400(4) Uani 1.000000 .
C10 C 0.18593(15) 0.5720(3) 0.37551(9) 0.0486(4) Uani 1.000000 .
H10a H 0.12853(15) 0.6528(3) 0.34607(9) 0.0584(5) Uiso 1.000000 R
H10b H 0.13988(15) 0.4548(3) 0.39717(9) 0.0584(5) Uiso 1.000000 R
C9 C 0.32269(15) 0.8987(3) 0.39092(9) 0.0490(4) Uani 1.000000 .
H9a H 0.36531(15) 0.9975(3) 0.42240(9) 0.0588(5) Uiso 1.000000 R
H9b H 0.27105(15) 0.9907(3) 0.36139(9) 0.0588(5) Uiso 1.000000 R
C6 C 0.49284(16) 0.6280(3) 0.21272(8) 0.0498(4) Uani 1.000000 .
H6 H 0.46103(16) 0.7678(3) 0.20021(8) 0.0598(5) Uiso 1.000000 R
C3 C 0.58905(16) 0.2175(3) 0.24834(9) 0.0512(4) Uani 1.000000 .
H3 H 0.62165(16) 0.0785(3) 0.26103(9) 0.0615(5) Uiso 1.000000 R
C2 C 0.63233(15) 0.3216(3) 0.19279(8) 0.0500(4) Uani 1.000000 .
C7 C 0.58265(17) 0.5285(3) 0.17594(9) 0.0553(5) Uani 1.000000 .
H7 H 0.61036(17) 0.6026(3) 0.13894(9) 0.0663(6) Uiso 1.000000 R
C13 C 0.31437(18) 0.5956(4) 0.48010(9) 0.0606(5) Uani 1.000000 .
H13a H 0.25930(18) 0.4814(4) 0.49671(9) 0.0728(6) Uiso 1.000000 R
H13b H 0.38180(18) 0.5185(4) 0.45921(9) 0.0728(6) Uiso 1.000000 R
C1 C 0.7278(2) 0.2095(4) 0.15163(11) 0.0754(6) Uani 1.000000 .
H1a H 0.7796(10) 0.114(2) 0.1791(2) 0.1130(10) Uiso 1.000000 GR
H1b H 0.6866(2) 0.121(2) 0.1178(5) 0.1130(10) Uiso 1.000000 GR
H1c H 0.7781(10) 0.3222(4) 0.1318(7) 0.1130(10) Uiso 1.000000 GR
C14 C 0.3677(2) 0.7264(6) 0.53735(11) 0.0916(9) Uani 1.000000 .
H14a H 0.4239(15) 0.838(2) 0.52188(15) 0.1375(13) Uiso 1.000000 GR
H14b H 0.3017(3) 0.799(3) 0.5598(6) 0.1375(13) Uiso 1.000000 GR
H14c H 0.4117(17) 0.6264(8) 0.5671(5) 0.1375(13) Uiso 1.000000 GR
H4 H -0.014(3) 0.807(5) 0.4973(14) 0.102(8) Uiso 1.000000 .

loop_
_atom_site_aniso_label
_atom_site_aniso_U_11
_atom_site_aniso_U_22
_atom_site_aniso_U_33
_atom_site_aniso_U_12
_atom_site_aniso_U_13
_atom_site_aniso_U_23
O1 0.0506(7) 0.0436(7) 0.0577(7) -0.0086(5) 0.0144(5) -0.0107(5)
O2 0.0442(6) 0.0442(6) 0.0574(7) -0.0086(5) 0.0149(5) -0.0105(5)
O3 0.0560(7) 0.0416(7) 0.0819(9) -0.0060(5) 0.0262(6) -0.0099(6)
O4 0.0634(8) 0.0462(7) 0.1092(12) -0.0105(6) 0.0449(8) -0.0071(7)
C5 0.0405(8) 0.0416(8) 0.0375(8) 0.0013(6) -0.0005(6) -0.0005(6)
C8 0.0431(8) 0.0428(8) 0.0390(8) 0.0010(6) 0.0012(6) 0.0009(6)
C12 0.0415(8) 0.0412(9) 0.0456(8) -0.0045(6) 0.0070(6) -0.0018(6)
C4 0.0507(9) 0.0454(9) 0.0428(8) 0.0008(7) 0.0011(7) 0.0058(7)
C11 0.0401(8) 0.0380(8) 0.0422(8) -0.0020(6) 0.0056(6) -0.0010(6)
C10 0.0431(8) 0.0480(9) 0.0555(10) -0.0074(7) 0.0107(7) -0.0083(7)
C9 0.0501(9) 0.0394(9) 0.0588(10) -0.0074(7) 0.0174(8) -0.0091(7)
C6 0.0571(9) 0.0451(9) 0.0476(9) 0.0096(7) 0.0063(7) 0.0091(7)
C3 0.0510(9) 0.0439(9) 0.0584(10) 0.0103(7) -0.0035(7) 0.0002(7)
C2 0.0452(9) 0.0567(10) 0.0479(9) 0.0061(8) 0.0002(7) -0.0091(8)
C7 0.0594(10) 0.0633(11) 0.0440(9) 0.0044(8) 0.0125(8) 0.0073(8)
C13 0.0607(11) 0.0708(12) 0.0506(10) 0.0126(9) 0.0055(8) 0.0072(9)
C1 0.0674(12) 0.0876(16) 0.0719(13) 0.0197(11) 0.0136(10) -0.0153(12)
C14 0.0764(15) 0.139(2) 0.0585(13) 0.0030(15) -0.0148(11) -0.0040(14)

loop_
_atom_type_symbol
_atom_type_scat_dispersion_real
_atom_type_scat_dispersion_imag
_atom_type_scat_Cromer_Mann_a1
_atom_type_scat_Cromer_Mann_a2
_atom_type_scat_Cromer_Mann_a3
_atom_type_scat_Cromer_Mann_a4
_atom_type_scat_Cromer_Mann_b1
_atom_type_scat_Cromer_Mann_b2
_atom_type_scat_Cromer_Mann_b3
_atom_type_scat_Cromer_Mann_b4
_atom_type_scat_Cromer_Mann_c
_atom_type_scat_source
_atom_type_scat_dispersion_source
H 0.00000 0.00000 0.49300 0.32291 0.14019 0.04081 10.51090 26.12570 3.14236 57.79970 0.0030380000826 'International Tables Volume C Table 6.1.1.4 (pp. 500-502)' 'Henke, Gullikson and Davis, At. Data and Nucl. Data Tables, 1993, 54, 2'
C 0.00347 0.00161 2.31000 1.02000 1.58860 0.86500 20.84390 10.20750 0.56870 51.65120 0.215599998832 'International Tables Volume C Table 6.1.1.4 (pp. 500-502)' 'Henke, Gullikson and Davis, At. Data and Nucl. Data Tables, 1993, 54, 2'
O 0.01158 0.00611 3.04850 2.28680 1.54630 0.86700 13.27710 5.70110 0.32390 32.90890 0.250800013542 'International Tables Volume C Table 6.1.1.4 (pp. 500-502)' 'Henke, Gullikson and Davis, At. Data and Nucl. Data Tables, 1993, 54, 2'

loop_
_geom_angle_atom_site_label_1
_geom_angle_atom_site_label_2
_geom_angle_atom_site_label_3
_geom_angle
_geom_angle_site_symmetry_1
_geom_angle_site_symmetry_3
C10 O1 C8 111.78(12) . .
C9 O2 C8 110.99(12) . .
C4 C5 C8 122.08(14) . .
C6 C5 C8 119.62(14) . .
C6 C5 C4 118.30(15) . .
O2 C8 O1 110.74(12) . .
C5 C8 O1 109.58(13) . .
C5 C8 O2 108.94(12) . .
O4 C12 O3 122.92(15) . .
C11 C12 O3 123.32(14) . .
C11 C12 O4 113.76(14) . .
C3 C4 C5 120.30(15) . .
C10 C11 C12 108.58(12) . .
C9 C11 C12 110.42(13) . .
C9 C11 C10 106.88(13) . .
C13 C11 C12 109.03(13) . .
C13 C11 C10 108.51(14) . .
C13 C11 C9 113.29(14) . .
C11 C10 O1 110.57(12) . .
C11 C9 O2 110.13(13) . .
C7 C6 C5 120.84(16) . .
C2 C3 C4 121.63(16) . .
C7 C2 C3 117.48(15) . .
C1 C2 C3 120.95(17) . .
C1 C2 C7 121.56(18) . .
C2 C7 C6 121.44(16) . .
C14 C13 C11 115.74(18) . .

loop_
_geom_bond_atom_site_label_1
_geom_bond_atom_site_label_2
_geom_bond_distance
_geom_bond_site_symmetry_2
O1 C8 1.4008(19) .
O1 C10 1.4259(19) .
O2 C8 1.4110(19) .
O2 C9 1.4289(19) .
O3 C12 1.214(2) .
O4 C12 1.295(2) .
C5 C8 1.495(2) .
C5 C4 1.382(2) .
C5 C6 1.383(2) .
C12 C11 1.507(2) .
C4 C3 1.383(2) .
C11 C10 1.529(2) .
C11 C9 1.520(2) .
C11 C13 1.543(2) .
C6 C7 1.378(2) .
C3 C2 1.383(3) .
C2 C7 1.379(3) .
C2 C1 1.505(2) .
C13 C14 1.495(3) .
